data_4107878
loop_
_publ_author_name
'Hao Li'
'Teck-Peng Loh'

_publ_section_title
;
 Control of up to Five Stereocenters in a Cascade Reaction: Synthesis of
 Highly Functionalized Five-Membered Rings
;
_journal_name_full 'Journal of the American Chemical Society'
_journal_page_first 7194
_journal_page_last 7195
_journal_paper_doi 10.1021/ja801488z
_journal_volume 130
_journal_year 2008
_chemical_formula_moiety 'C29 H49 Cl O3 Si'
_chemical_formula_sum 'C29 H49 Cl O3 Si'
_chemical_formula_weight 509.22
_chemical_name_systematic
;

 ?

;
_space_group_IT_number 2
_symmetry_cell_setting triclinic
_symmetry_space_group_name_Hall '-P 1'
_symmetry_space_group_name_H-M 'P -1'
_atom_sites_solution_hydrogens geom
_atom_sites_solution_primary direct
_atom_sites_solution_secondary difmap
_audit_creation_method SHELXL-97
_cell_angle_alpha 105.455(2)
_cell_angle_beta 109.497(2)
_cell_angle_gamma 98.896(2)
_cell_formula_units_Z 2
_cell_length_a 10.5848(4)
_cell_length_b 10.8318(4)
_cell_length_c 14.6865(5)
_cell_measurement_reflns_used 6120
_cell_measurement_temperature 173(2)
_cell_measurement_theta_max 28.16
_cell_measurement_theta_min 2.12
_cell_volume 1473.89(10)
_computing_cell_refinement 'Bruker SMART'
_computing_data_collection 'Bruker SMART'
_computing_data_reduction 'Bruker SAINT'
_computing_molecular_graphics 'Bruker SHELXTL'
_computing_publication_material 'Bruker SHELXTL'
_computing_structure_refinement 'SHELXL-97 (Sheldrick, 1997)'
_computing_structure_solution 'SHELXS-97 (Sheldrick, 1990)'
_diffrn_ambient_temperature 173(2)
_diffrn_measured_fraction_theta_full 0.986
_diffrn_measured_fraction_theta_max 0.986
_diffrn_measurement_device_type 'CCD area detector'
_diffrn_measurement_method 'phi and omega scans'
_diffrn_radiation_monochromator graphite
_diffrn_radiation_source 'fine-focus sealed tube'
_diffrn_radiation_type MoK\a
_diffrn_radiation_wavelength 0.71073
_diffrn_reflns_av_R_equivalents 0.0433
_diffrn_reflns_av_sigmaI/netI 0.0471
_diffrn_reflns_limit_h_max 12
_diffrn_reflns_limit_h_min -13
_diffrn_reflns_limit_k_max 13
_diffrn_reflns_limit_k_min -13
_diffrn_reflns_limit_l_max 18
_diffrn_reflns_limit_l_min -18
_diffrn_reflns_number 20009
_diffrn_reflns_theta_full 26.00
_diffrn_reflns_theta_max 26.00
_diffrn_reflns_theta_min 1.56
_exptl_absorpt_coefficient_mu 0.197
_exptl_absorpt_correction_T_max 0.9525
_exptl_absorpt_correction_T_min 0.9433
_exptl_absorpt_correction_type multi-scan
_exptl_absorpt_process_details sadabs
_exptl_crystal_colour colourless
_exptl_crystal_density_diffrn 1.147
_exptl_crystal_density_meas 0
_exptl_crystal_description block
_exptl_crystal_F_000 556
_exptl_crystal_size_max 0.30
_exptl_crystal_size_mid 0.30
_exptl_crystal_size_min 0.25
_refine_diff_density_max 0.443
_refine_diff_density_min -0.325
_refine_diff_density_rms 0.066
_refine_ls_extinction_method none
_refine_ls_goodness_of_fit_ref 1.120
_refine_ls_hydrogen_treatment constr
_refine_ls_matrix_type full
_refine_ls_number_parameters 314
_refine_ls_number_reflns 5712
_refine_ls_number_restraints 0
_refine_ls_restrained_S_all 1.120
_refine_ls_R_factor_all 0.0677
_refine_ls_R_factor_gt 0.0491
_refine_ls_shift/su_max 0.000
_refine_ls_shift/su_mean 0.000
_refine_ls_structure_factor_coef Fsqd
_refine_ls_weighting_details 'calc w=1/[\s^2^(Fo^2^)+(0.0933P)^2^+0.6299P] where P=(Fo^2^+2Fc^2^)/3'
_refine_ls_weighting_scheme calc
_refine_ls_wR_factor_gt 0.1498
_refine_ls_wR_factor_ref 0.1794
_reflns_number_gt 4309
_reflns_number_total 5712
_reflns_threshold_expression >2sigma(I)
_cod_data_source_file ja801488z-file002.cif
_cod_data_source_block ltp66
_cod_original_cell_volume 1473.89(9)
_cod_database_code 4107878

loop_
_symmetry_equiv_pos_as_xyz
'x, y, z'
'-x, -y, -z'

loop_
_atom_site_label
_atom_site_type_symbol
_atom_site_fract_x
_atom_site_fract_y
_atom_site_fract_z
_atom_site_U_iso_or_equiv
_atom_site_adp_type
_atom_site_occupancy
_atom_site_symmetry_multiplicity
_atom_site_calc_flag
_atom_site_refinement_flags
C1 C 0.1599(3) 0.6709(3) 0.6131(2) 0.0505(8) Uani 1 1 d .
H1 H 0.1186 0.6441 0.5403 0.061 Uiso 1 1 calc R
C2 C 0.0762(4) 0.6636(4) 0.6671(3) 0.0596(9) Uani 1 1 d .
H2 H -0.0219 0.6316 0.6313 0.071 Uiso 1 1 calc R
C3 C 0.1340(4) 0.7024(3) 0.7724(3) 0.0543(8) Uani 1 1 d .
H3 H 0.0760 0.6980 0.8094 0.065 Uiso 1 1 calc R
C4 C 0.2771(4) 0.7481(3) 0.8245(2) 0.0508(8) Uani 1 1 d .
H4 H 0.3173 0.7748 0.8973 0.061 Uiso 1 1 calc R
C5 C 0.3621(3) 0.7549(3) 0.7703(2) 0.0429(7) Uani 1 1 d .
H5 H 0.4602 0.7857 0.8062 0.052 Uiso 1 1 calc R
C6 C 0.3034(3) 0.7167(3) 0.6634(2) 0.0351(6) Uani 1 1 d .
C7 C 0.3960(3) 0.7300(3) 0.6056(2) 0.0395(6) Uani 1 1 d .
H7A H 0.3991 0.8139 0.5905 0.047 Uiso 1 1 calc R
H7B H 0.4918 0.7321 0.6480 0.047 Uiso 1 1 calc R
C8 C 0.4146(3) 0.6306(3) 0.44725(18) 0.0338(6) Uani 1 1 d .
H8A H 0.4942 0.5913 0.4641 0.041 Uiso 1 1 calc R
H8B H 0.4508 0.7252 0.4572 0.041 Uiso 1 1 calc R
C9 C 0.3142(2) 0.5570(2) 0.33708(18) 0.0291(5) Uani 1 1 d .
H9 H 0.2280 0.5882 0.3269 0.035 Uiso 1 1 calc R
C10 C 0.3643(2) 0.5760(2) 0.25421(18) 0.0276(5) Uani 1 1 d .
H10 H 0.2898 0.5188 0.1860 0.033 Uiso 1 1 calc R
C11 C 0.5008(3) 0.5364(2) 0.26005(19) 0.0309(5) Uani 1 1 d .
H11A H 0.5379 0.5081 0.3203 0.037 Uiso 1 1 calc R
H11B H 0.4841 0.4624 0.1971 0.037 Uiso 1 1 calc R
C12 C 0.6029(2) 0.6612(2) 0.27016(18) 0.0272(5) Uani 1 1 d .
H12 H 0.6672 0.6371 0.2358 0.033 Uiso 1 1 calc R
C13 C 0.7837(3) 0.6898(3) 0.4305(2) 0.0417(7) Uani 1 1 d .
H13A H 0.7394 0.6100 0.4393 0.063 Uiso 1 1 calc R
H13B H 0.8423 0.7566 0.4981 0.063 Uiso 1 1 calc R
H13C H 0.8412 0.6669 0.3916 0.063 Uiso 1 1 calc R
C14 C 0.5099(2) 0.7394(2) 0.21700(17) 0.0246(5) Uani 1 1 d .
C15 C 0.4557(3) 0.6743(3) 0.09948(18) 0.0329(6) Uani 1 1 d .
H15A H 0.4192 0.5772 0.0807 0.039 Uiso 1 1 calc R
H15B H 0.3775 0.7088 0.0669 0.039 Uiso 1 1 calc R
C16 C 0.5671(3) 0.6996(3) 0.0562(2) 0.0400(7) Uani 1 1 d .
H16A H 0.6380 0.6526 0.0796 0.048 Uiso 1 1 calc R
H16B H 0.5234 0.6632 -0.0198 0.048 Uiso 1 1 calc R
C17 C 0.6371(3) 0.8466(3) 0.0906(2) 0.0442(7) Uani 1 1 d .
H17A H 0.5688 0.8918 0.0595 0.053 Uiso 1 1 calc R
H17B H 0.7132 0.8586 0.0662 0.053 Uiso 1 1 calc R
C18 C 0.6962(3) 0.9100(3) 0.2074(2) 0.0366(6) Uani 1 1 d .
H18A H 0.7366 1.0067 0.2273 0.044 Uiso 1 1 calc R
H18B H 0.7714 0.8713 0.2384 0.044 Uiso 1 1 calc R
C19 C 0.5828(2) 0.8871(2) 0.24838(19) 0.0284(5) Uani 1 1 d .
H19A H 0.5127 0.9337 0.2224 0.034 Uiso 1 1 calc R
H19B H 0.6248 0.9265 0.3243 0.034 Uiso 1 1 calc R
C20 C 0.3908(2) 0.7203(2) 0.25483(17) 0.0252(5) Uani 1 1 d .
H20 H 0.4229 0.7825 0.3270 0.030 Uiso 1 1 calc R
C21 C -0.0175(2) 0.7218(2) 0.14472(19) 0.0324(6) Uani 1 1 d .
H21 H -0.0820 0.7737 0.1616 0.039 Uiso 1 1 calc R
C22 C -0.0380(3) 0.5994(3) 0.1779(2) 0.0432(7) Uani 1 1 d .
H22A H -0.1357 0.5477 0.1425 0.065 Uiso 1 1 calc R
H22B H -0.0124 0.6285 0.2523 0.065 Uiso 1 1 calc R
H22C H 0.0211 0.5441 0.1600 0.065 Uiso 1 1 calc R
C23 C -0.0620(3) 0.6765(3) 0.0276(2) 0.0496(8) Uani 1 1 d .
H23A H 0.0058 0.6347 0.0090 0.074 Uiso 1 1 calc R
H23B H -0.0662 0.7537 0.0050 0.074 Uiso 1 1 calc R
H23C H -0.1539 0.6124 -0.0059 0.074 Uiso 1 1 calc R
C24 C 0.2047(3) 0.8918(3) 0.36127(18) 0.0334(6) Uani 1 1 d .
H24 H 0.2312 0.8185 0.3863 0.040 Uiso 1 1 calc R
C25 C 0.0825(3) 0.9206(3) 0.3902(2) 0.0474(7) Uani 1 1 d .
H25A H 0.1117 0.9468 0.4649 0.071 Uiso 1 1 calc R
H25B H 0.0042 0.8404 0.3567 0.071 Uiso 1 1 calc R
H25C H 0.0538 0.9928 0.3675 0.071 Uiso 1 1 calc R
C26 C 0.3313(3) 1.0159(3) 0.4216(2) 0.0494(8) Uani 1 1 d .
H26A H 0.3079 1.0915 0.4017 0.074 Uiso 1 1 calc R
H26B H 0.4109 0.9975 0.4058 0.074 Uiso 1 1 calc R
H26C H 0.3552 1.0370 0.4955 0.074 Uiso 1 1 calc R
C27 C 0.1903(3) 0.9816(3) 0.1762(2) 0.0380(6) Uani 1 1 d .
H27 H 0.2760 1.0482 0.2319 0.046 Uiso 1 1 calc R
C28 C 0.0716(3) 1.0489(3) 0.1687(3) 0.0527(8) Uani 1 1 d .
H28A H 0.0913 1.1275 0.1496 0.079 Uiso 1 1 calc R
H28B H 0.0637 1.0757 0.2354 0.079 Uiso 1 1 calc R
H28C H -0.0159 0.9864 0.1165 0.079 Uiso 1 1 calc R
C29 C 0.2170(4) 0.9544(4) 0.0769(3) 0.0568(9) Uani 1 1 d .
H29A H 0.1344 0.8914 0.0192 0.085 Uiso 1 1 calc R
H29B H 0.2967 0.9166 0.0845 0.085 Uiso 1 1 calc R
H29C H 0.2368 1.0378 0.0637 0.085 Uiso 1 1 calc R
Si1 Si 0.16415(6) 0.83376(6) 0.21872(5) 0.02542(19) Uani 1 1 d .
Cl2 Cl 0.26627(7) 0.38062(6) 0.31741(6) 0.0421(2) Uani 1 1 d .
O1 O 0.3426(2) 0.62027(19) 0.51270(14) 0.0432(5) Uani 1 1 d .
O2 O 0.67930(17) 0.74231(17) 0.37584(13) 0.0332(4) Uani 1 1 d .
O3 O 0.26805(16) 0.74370(17) 0.19228(12) 0.0310(4) Uani 1 1 d .

loop_
_atom_site_aniso_label
_atom_site_aniso_U_11
_atom_site_aniso_U_22
_atom_site_aniso_U_33
_atom_site_aniso_U_23
_atom_site_aniso_U_13
_atom_site_aniso_U_12
C1 0.0471(17) 0.063(2) 0.0446(17) 0.0196(15) 0.0202(14) 0.0176(15)
C2 0.0500(18) 0.076(2) 0.067(2) 0.0314(19) 0.0328(16) 0.0225(17)
C3 0.078(2) 0.055(2) 0.067(2) 0.0372(18) 0.0519(19) 0.0365(17)
C4 0.076(2) 0.055(2) 0.0416(17) 0.0260(15) 0.0326(16) 0.0349(17)
C5 0.0517(16) 0.0414(16) 0.0444(16) 0.0198(13) 0.0212(13) 0.0218(13)
C6 0.0467(15) 0.0303(14) 0.0407(15) 0.0170(12) 0.0250(12) 0.0177(11)
C7 0.0426(15) 0.0373(15) 0.0376(15) 0.0096(12) 0.0182(12) 0.0076(12)
C8 0.0416(14) 0.0354(14) 0.0269(13) 0.0140(11) 0.0163(11) 0.0051(11)
C9 0.0315(12) 0.0253(12) 0.0320(13) 0.0103(10) 0.0143(10) 0.0066(9)
C10 0.0303(12) 0.0262(12) 0.0256(12) 0.0069(10) 0.0116(9) 0.0076(9)
C11 0.0378(13) 0.0278(13) 0.0304(13) 0.0087(11) 0.0165(10) 0.0136(10)
C12 0.0315(12) 0.0292(13) 0.0273(12) 0.0108(10) 0.0160(10) 0.0138(10)
C13 0.0383(14) 0.0449(17) 0.0407(15) 0.0224(13) 0.0063(12) 0.0152(12)
C14 0.0285(11) 0.0263(12) 0.0233(12) 0.0095(10) 0.0129(9) 0.0107(9)
C15 0.0420(14) 0.0365(14) 0.0262(13) 0.0113(11) 0.0179(11) 0.0157(11)
C16 0.0498(16) 0.0544(18) 0.0305(14) 0.0189(13) 0.0248(12) 0.0253(14)
C17 0.0473(16) 0.0621(19) 0.0505(17) 0.0360(15) 0.0335(14) 0.0274(14)
C18 0.0358(13) 0.0369(15) 0.0483(16) 0.0229(13) 0.0221(12) 0.0130(11)
C19 0.0314(12) 0.0286(13) 0.0313(13) 0.0139(11) 0.0150(10) 0.0123(10)
C20 0.0268(11) 0.0308(13) 0.0210(11) 0.0103(10) 0.0097(9) 0.0129(9)
C21 0.0247(11) 0.0310(14) 0.0362(14) 0.0059(11) 0.0091(10) 0.0095(10)
C22 0.0334(14) 0.0332(15) 0.0557(18) 0.0119(13) 0.0143(12) 0.0021(11)
C23 0.0467(17) 0.0463(18) 0.0356(16) 0.0020(13) 0.0049(12) 0.0042(13)
C24 0.0396(14) 0.0349(14) 0.0257(12) 0.0084(11) 0.0133(10) 0.0124(11)
C25 0.0437(16) 0.0578(19) 0.0409(16) 0.0088(14) 0.0230(13) 0.0143(14)
C26 0.0496(17) 0.0486(18) 0.0347(15) -0.0003(13) 0.0110(13) 0.0102(14)
C27 0.0404(14) 0.0312(14) 0.0364(14) 0.0149(12) 0.0070(11) 0.0055(11)
C28 0.0622(19) 0.0342(16) 0.059(2) 0.0204(15) 0.0149(15) 0.0189(14)
C29 0.0590(19) 0.073(2) 0.055(2) 0.0434(18) 0.0244(16) 0.0217(17)
Si1 0.0271(3) 0.0247(4) 0.0230(3) 0.0075(3) 0.0085(3) 0.0075(3)
Cl2 0.0442(4) 0.0289(4) 0.0545(4) 0.0150(3) 0.0234(3) 0.0032(3)
O1 0.0585(12) 0.0378(11) 0.0330(10) 0.0073(8) 0.0277(9) -0.0011(9)
O2 0.0385(9) 0.0310(10) 0.0280(9) 0.0116(8) 0.0074(7) 0.0141(7)
O3 0.0302(9) 0.0419(10) 0.0253(9) 0.0139(8) 0.0108(7) 0.0175(7)

loop_
_atom_type_symbol
_atom_type_description
_atom_type_scat_dispersion_real
_atom_type_scat_dispersion_imag
_atom_type_scat_source
C C 0.0033 0.0016 'International Tables Vol C Tables 4.2.6.8 and 6.1.1.4'
H H 0.0000 0.0000 'International Tables Vol C Tables 4.2.6.8 and 6.1.1.4'
O O 0.0106 0.0060 'International Tables Vol C Tables 4.2.6.8 and 6.1.1.4'
Si Si 0.0817 0.0704 'International Tables Vol C Tables 4.2.6.8 and 6.1.1.4'
Cl Cl 0.1484 0.1585 'International Tables Vol C Tables 4.2.6.8 and 6.1.1.4'

loop_
_geom_angle_atom_site_label_1
_geom_angle_atom_site_label_2
_geom_angle_atom_site_label_3
_geom_angle
C2 C1 C6 121.0(3)
C3 C2 C1 120.3(3)
C2 C3 C4 119.8(3)
C3 C4 C5 120.1(3)
C4 C5 C6 120.1(3)
C1 C6 C5 118.6(3)
C1 C6 C7 121.6(3)
C5 C6 C7 119.8(3)
O1 C7 C6 109.0(2)
O1 C8 C9 108.4(2)
C8 C9 C10 116.3(2)
C8 C9 Cl2 108.92(17)
C10 C9 Cl2 108.82(16)
C9 C10 C20 113.52(19)
C9 C10 C11 114.7(2)
C20 C10 C11 105.60(18)
C12 C11 C10 105.78(19)
O2 C12 C11 110.87(19)
O2 C12 C14 107.95(18)
C11 C12 C14 104.80(18)
C19 C14 C15 109.37(19)
C19 C14 C20 111.55(18)
C15 C14 C20 111.11(19)
C19 C14 C12 113.81(19)
C15 C14 C12 109.87(18)
C20 C14 C12 100.92(17)
C16 C15 C14 113.5(2)
C17 C16 C15 111.7(2)
C16 C17 C18 111.3(2)
C17 C18 C19 110.8(2)
C18 C19 C14 113.0(2)
O3 C20 C10 111.35(19)
O3 C20 C14 112.71(18)
C10 C20 C14 105.48(18)
C23 C21 C22 109.6(2)
C23 C21 Si1 113.75(19)
C22 C21 Si1 111.68(17)
C25 C24 C26 108.8(2)
C25 C24 Si1 115.05(18)
C26 C24 Si1 111.95(19)
C28 C27 C29 110.5(2)
C28 C27 Si1 112.1(2)
C29 C27 Si1 115.1(2)
O3 Si1 C21 105.93(10)
O3 Si1 C27 108.35(11)
C21 Si1 C27 111.67(12)
O3 Si1 C24 110.62(10)
C21 Si1 C24 110.39(12)
C27 Si1 C24 109.81(12)
C7 O1 C8 113.3(2)
C13 O2 C12 113.63(19)
C20 O3 Si1 132.98(15)

loop_
_geom_bond_atom_site_label_1
_geom_bond_atom_site_label_2
_geom_bond_distance
C1 C2 1.379(4)
C1 C6 1.386(4)
C2 C3 1.373(5)
C3 C4 1.385(5)
C4 C5 1.391(4)
C5 C6 1.394(4)
C6 C7 1.509(4)
C7 O1 1.417(3)
C8 O1 1.427(3)
C8 C9 1.512(3)
C9 C10 1.528(3)
C9 Cl2 1.816(2)
C10 C20 1.542(3)
C10 C11 1.551(3)
C11 C12 1.534(3)
C12 O2 1.432(3)
C12 C14 1.547(3)
C13 O2 1.426(3)
C14 C19 1.536(3)
C14 C15 1.540(3)
C14 C20 1.545(3)
C15 C16 1.537(3)
C16 C17 1.515(4)
C17 C18 1.525(4)
C18 C19 1.527(3)
C20 O3 1.423(3)
C21 C23 1.536(4)
C21 C22 1.538(4)
C21 Si1 1.879(2)
C24 C25 1.541(4)
C24 C26 1.550(4)
C24 Si1 1.891(2)
C27 C28 1.534(4)
C27 C29 1.539(4)
C27 Si1 1.882(3)
Si1 O3 1.6513(17)
